data_9016690
loop_
_publ_author_name
'Basciano, L. C.'

_publ_section_title
;
 Mineralogy and crystal structures of barium silicate minerals
 from Fresno County, California
;
_journal_name_full 'Master's Thesis, University of British Columbia'
_journal_page_first 1
_journal_page_last 164
_journal_volume 1999
_journal_year 1999
_chemical_compound_source 'Esquire #7, Big Creek, Fresno County, California, USA'
_chemical_formula_sum 'Ba Ca2 O9 Si3'
_chemical_name_mineral Walstromite
_space_group_IT_number 2
_symmetry_space_group_name_Hall '-P 1'
_symmetry_space_group_name_H-M 'P -1'
_cell_angle_alpha 69.64
_cell_angle_beta 102.29
_cell_angle_gamma 96.89
_cell_length_a 6.733
_cell_length_b 9.608
_cell_length_c 6.685
_cell_formula_units_Z 2
_cell_volume 395.650
_database_code_amcsd 0014201
_exptl_crystal_density_diffrn 3.741
_cod_original_formula_sum 'Ba Ca2 Si3 O9'
_cod_database_code 9016690

loop_
_space_group_symop_operation_xyz
x,y,z
-x,-y,-z

loop_
_atom_site_aniso_label
_atom_site_aniso_U_11
_atom_site_aniso_U_22
_atom_site_aniso_U_33
_atom_site_aniso_U_12
_atom_site_aniso_U_13
_atom_site_aniso_U_23
Ba 0.01760 0.01590 0.01670 0.00260 0.00410 -0.00630
Ca1 0.01830 0.01750 0.01640 0.00130 0.00610 -0.00470
Ca2 0.01420 0.01890 0.01620 0.00130 0.00540 -0.00740
Si1 0.01420 0.01480 0.01450 0.00150 0.00650 -0.00470
Si2 0.01370 0.01580 0.01360 0.00070 0.00550 -0.00520
Si3 0.01200 0.01610 0.01500 0.00050 0.00570 -0.00550
O1 0.01480 0.01720 0.01610 -0.00070 0.00390 -0.00580
O2 0.01800 0.01770 0.01580 0.00160 0.00390 -0.00700
O3 0.01250 0.02020 0.01770 -0.00150 0.00420 -0.00780
O4 0.01200 0.01760 0.01930 -0.00060 0.00520 -0.00770
O5 0.01390 0.02060 0.01760 0.00180 0.00610 -0.00450
O6 0.02120 0.01680 0.01560 0.00220 0.00440 -0.00450
O7 0.01630 0.01960 0.01780 -0.00100 0.00950 -0.00630
O8 0.02300 0.02000 0.02150 0.00260 0.00990 -0.00940
O9 0.01820 0.01890 0.01700 0.00110 0.00810 -0.00530

loop_
_atom_site_label
_atom_site_fract_x
_atom_site_fract_y
_atom_site_fract_z
_atom_site_U_iso_or_equiv
Ba 0.04746 0.84872 0.32127 0.01620
Ca1 0.27510 0.50910 0.76280 0.01640
Ca2 0.43700 0.82820 0.94410 0.01550
Si1 0.23380 0.48110 0.28600 0.01380
Si2 0.44130 0.19610 0.51340 0.01380
Si3 0.09660 0.22160 0.15300 0.01380
O1 0.23010 0.12430 0.39310 0.01600
O2 0.35970 0.35600 0.50530 0.01660
O3 -0.10040 0.12180 0.10510 0.01640
O4 0.04520 0.37130 0.19970 0.01560
O5 -0.23270 0.74040 0.02960 0.01720
O6 0.49260 0.90890 0.24370 0.01780
O7 0.37340 0.55650 0.10730 0.01700
O8 0.13486 0.58620 0.36940 0.01970
O9 -0.61450 0.76630 0.63070 0.01750

loop_
_cod_related_entry_id
_cod_related_entry_database
_cod_related_entry_code
1 AMCSD 0014201
